data_2244173
loop_
_publ_author_name
'Archana, Sreeramapura D.'
'Kiran Kumar, Haruvegowda'
'Yathirajan, Hemmige S.'
'Foro, Sabine'
'Butcher, Ray J.'

_publ_section_title
;
 The structures of eleven (4-phenyl)piperazinium salts containing organic
 anions
;
_journal_issue 10
_journal_name_full 'Acta Crystallographica Section E'
_journal_page_first 1016
_journal_page_last 1027
_journal_paper_doi 10.1107/S2056989022009057
_journal_volume 78
_journal_year 2022
_chemical_absolute_configuration unk
_chemical_formula_iupac 'C10 H15 N2 +, C4 H3 O4 -'
_chemical_formula_moiety 'C10 H15 N2 +, C4 H3 O4 -'
_chemical_formula_sum 'C14 H18 N2 O4'
_chemical_formula_weight 278.30
_chemical_name_common
;
4-Phenylpiperazin-1-ium 4-carboxybut-2-enoate
;
_chemical_name_systematic
;
4-Phenylpiperazin-1-ium fumarate
;
_space_group_crystal_system orthorhombic
_space_group_IT_number 29
_space_group_name_Hall 'P 2c -2ac'
_space_group_name_H-M_alt 'P c a 21'
_atom_sites_solution_hydrogens mixed
_atom_sites_solution_primary dual
_atom_sites_solution_secondary difmap
_audit_creation_method SHELXL-2018/3
_cell_angle_alpha 90
_cell_angle_beta 90
_cell_angle_gamma 90
_cell_formula_units_Z 4
_cell_length_a 26.7020(10)
_cell_length_b 7.9626(3)
_cell_length_c 6.7571(3)
_cell_measurement_reflns_used 6248
_cell_measurement_temperature 293(2)
_cell_measurement_theta_max 27.78
_cell_measurement_theta_min 2.65
_cell_volume 1436.68(10)
_computing_cell_refinement
;
CrysAlis RED (Oxford Diffraction, 2007)
;
_computing_data_collection
;
CrysAlis CCD (Oxford Diffraction, 2007)
;
_computing_data_reduction
;
CrysAlis RED (Oxford Diffraction, 2007)
;
_computing_molecular_graphics
;
SHELXTL (Sheldrick, 2008)
;
_computing_publication_material
;
SHELXTL (Sheldrick, 2008)
;
_computing_structure_refinement
;
<i>SHELXL2014/6</i> (Sheldrick, 2015b)
;
_computing_structure_solution
;
<i>SHELXT2014</i> (Sheldrick, 2015a)
;
_diffrn_ambient_temperature 293(2)
_diffrn_measured_fraction_theta_full 0.988
_diffrn_measured_fraction_theta_max 0.929
_diffrn_measurement_device_type
;
Oxford Diffraction Xcalibur with Sapphire CCD
;
_diffrn_measurement_method
;
Rotation method data acquisition using omega scans.
;
_diffrn_radiation_type MoK\a
_diffrn_radiation_wavelength 0.71073
_diffrn_reflns_av_R_equivalents 0.0175
_diffrn_reflns_av_unetI/netI 0.0194
_diffrn_reflns_limit_h_max 33
_diffrn_reflns_limit_h_min -33
_diffrn_reflns_limit_k_max 5
_diffrn_reflns_limit_k_min -10
_diffrn_reflns_limit_l_max 8
_diffrn_reflns_limit_l_min -8
_diffrn_reflns_number 9534
_diffrn_reflns_theta_full 25.242
_diffrn_reflns_theta_max 27.850
_diffrn_reflns_theta_min 2.979
_diffrn_source 'Enhance (Mo) X-ray Source'
_exptl_absorpt_coefficient_mu 0.095
_exptl_absorpt_correction_T_max 1.00000
_exptl_absorpt_correction_T_min 0.89347
_exptl_absorpt_correction_type multi-scan
_exptl_absorpt_process_details
;
(CrysalisRED; Oxford Diffraction, 2007)
;
_exptl_crystal_colour 'light brown'
_exptl_crystal_density_diffrn 1.287
_exptl_crystal_description prism
_exptl_crystal_F_000 592
_exptl_crystal_size_max 0.480
_exptl_crystal_size_mid 0.440
_exptl_crystal_size_min 0.400
_refine_diff_density_max 0.166
_refine_diff_density_min -0.133
_refine_ls_abs_structure_details
;
Flack <i>x</i> determined using 1130 quotients
[(<i>I</i>^+^)-(<i>I</i>^-^)]/[(<i>I</i>^+^)+(<i>I</i>^-^)]
(Parsons <i>et al.</i>,  2013)
;
_refine_ls_abs_structure_Flack 0.3(3)
_refine_ls_extinction_coef 0.024(5)
_refine_ls_extinction_expression Fc^*^=kFc[1+0.001xFc^2^\l^3^/sin(2\q)]^-1/4^
_refine_ls_extinction_method
;
SHELXL-2018/3 (Sheldrick 2018)
;
_refine_ls_goodness_of_fit_ref 1.057
_refine_ls_hydrogen_treatment mixed
_refine_ls_matrix_type full
_refine_ls_number_parameters 191
_refine_ls_number_reflns 3127
_refine_ls_number_restraints 4
_refine_ls_restrained_S_all 1.060
_refine_ls_R_factor_all 0.0408
_refine_ls_R_factor_gt 0.0337
_refine_ls_shift/su_max 0.000
_refine_ls_shift/su_mean 0.000
_refine_ls_structure_factor_coef Fsqd
_refine_ls_weighting_details 'w=1/[\s^2^(Fo^2^)+(0.0296P)^2^+0.3161P] where P=(Fo^2^+2Fc^2^)/3'
_refine_ls_weighting_scheme calc
_refine_ls_wR_factor_gt 0.0736
_refine_ls_wR_factor_ref 0.0771
_reflns_number_gt 2770
_reflns_number_total 3127
_reflns_threshold_expression 'I > 2\s(I)'
_cod_data_source_file hb8034sup1.cif
_cod_data_source_block 12
_cod_depositor_comments 'Adding full bibliography for 2244163--2244173.cif.'
_cod_database_code 2244173
_cod_database_fobs_code 2244173
_shelx_space_group_comment
;
The symmetry employed for this shelxl refinement is uniquely defined
by the following loop, which should always be used as a source of
symmetry information in preference to the above space-group names.
They are only intended as comments.
;
_shelx_estimated_absorpt_t_min 0.956
_shelx_estimated_absorpt_t_max 0.963

loop_
_space_group_symop_operation_xyz
'x, y, z'
'-x, -y, z+1/2'
'-x+1/2, y, z+1/2'
'x+1/2, -y, z'

loop_
_atom_site_type_symbol
_atom_site_label
_atom_site_fract_x
_atom_site_fract_y
_atom_site_fract_z
_atom_site_U_iso_or_equiv
_atom_site_adp_type
_atom_site_calc_flag
_atom_site_occupancy
_atom_site_disorder_assembly
_atom_site_disorder_group
N N1 0.07139(6) 0.0974(2) 0.4560(3) 0.0396(4) Uani d 1 . .
N N2 0.15289(7) 0.1889(2) 0.2018(3) 0.0359(4) Uani d 1 . .
H H21 0.1639(9) 0.258(3) 0.111(3) 0.043 Uiso d 1 . .
H H22 0.1758(8) 0.112(3) 0.231(4) 0.043 Uiso d 1 . .
C C1 0.02675(7) 0.1920(3) 0.4495(3) 0.0341(5) Uani d 1 . .
C C2 -0.01118(8) 0.1565(3) 0.3155(4) 0.0460(5) Uani d 1 . .
H H2 -0.006524 0.072842 0.221209 0.055 Uiso calc 1 . .
C C3 -0.05581(9) 0.2442(3) 0.3210(5) 0.0554(6) Uani d 1 . .
H H3 -0.080837 0.217775 0.230469 0.066 Uiso calc 1 . .
C C4 -0.06407(10) 0.3685(3) 0.4555(5) 0.0581(8) Uani d 1 . .
H H4 -0.094144 0.427343 0.457231 0.070 Uiso calc 1 . .
C C5 -0.02681(11) 0.4041(4) 0.5880(5) 0.0605(8) Uani d 1 . .
H H5 -0.031873 0.488166 0.681492 0.073 Uiso calc 1 . .
C C6 0.01794(9) 0.3187(3) 0.5862(4) 0.0493(6) Uani d 1 . .
H H6 0.042619 0.346194 0.677785 0.059 Uiso calc 1 . .
C C7 0.11662(9) 0.1763(4) 0.5335(4) 0.0516(7) Uani d 1 . .
H H7A 0.140074 0.089729 0.573846 0.062 Uiso calc 1 . .
H H7B 0.108145 0.242129 0.649545 0.062 Uiso calc 1 . .
C C8 0.14116(9) 0.2881(3) 0.3825(4) 0.0453(6) Uani d 1 . .
H H8A 0.118887 0.380029 0.348976 0.054 Uiso calc 1 . .
H H8B 0.171722 0.335098 0.436782 0.054 Uiso calc 1 . .
C C9 0.10846(8) 0.0982(3) 0.1241(3) 0.0406(5) Uani d 1 . .
H H9A 0.118462 0.025512 0.015935 0.049 Uiso calc 1 . .
H H9B 0.084244 0.178364 0.073747 0.049 Uiso calc 1 . .
C C10 0.08503(8) -0.0048(3) 0.2859(4) 0.0458(6) Uani d 1 . .
H H10A 0.055321 -0.060037 0.234969 0.055 Uiso calc 1 . .
H H10B 0.108400 -0.091175 0.327448 0.055 Uiso calc 1 . .
O O1 0.28279(5) 0.92767(16) -0.2019(3) 0.0457(4) Uani d 1 . .
O O2 0.20615(5) 1.03469(16) -0.1699(3) 0.0403(4) Uani d 1 . .
H H2O 0.2217(8) 1.136(3) -0.190(4) 0.048 Uiso d 1 . .
O O3 0.24248(5) 0.31442(15) -0.2281(3) 0.0395(4) Uani d 1 . .
O O4 0.17409(5) 0.41963(17) -0.0874(3) 0.0411(4) Uani d 1 . .
C C11 0.23766(7) 0.9127(2) -0.1764(3) 0.0298(4) Uani d 1 . .
C C12 0.21444(7) 0.7446(2) -0.1522(4) 0.0324(5) Uani d 1 . .
H H12 0.181218 0.738436 -0.111463 0.039 Uiso calc 1 . .
C C13 0.23863(7) 0.6049(2) -0.1857(3) 0.0297(4) Uani d 1 . .
H H13 0.271921 0.611739 -0.225248 0.036 Uiso calc 1 . .
C C14 0.21578(7) 0.4351(2) -0.1639(3) 0.0283(4) Uani d 1 . .

loop_
_atom_site_aniso_label
_atom_site_aniso_U_11
_atom_site_aniso_U_22
_atom_site_aniso_U_33
_atom_site_aniso_U_12
_atom_site_aniso_U_13
_atom_site_aniso_U_23
N1 0.0316(9) 0.0426(10) 0.0447(11) 0.0009(8) 0.0062(8) 0.0066(9)
N2 0.0258(9) 0.0317(9) 0.0504(12) 0.0015(7) 0.0070(8) 0.0071(9)
C1 0.0292(10) 0.0343(10) 0.0389(11) -0.0044(8) 0.0063(9) 0.0047(10)
C2 0.0385(11) 0.0495(12) 0.0502(14) -0.0029(10) 0.0001(12) -0.0091(13)
C3 0.0355(11) 0.0636(15) 0.0670(17) -0.0042(11) -0.0095(14) 0.0038(16)
C4 0.0364(13) 0.0466(14) 0.091(2) 0.0085(11) 0.0081(15) 0.0066(16)
C5 0.0538(16) 0.0474(15) 0.080(2) 0.0057(12) 0.0095(15) -0.0165(15)
C6 0.0423(13) 0.0489(14) 0.0567(16) -0.0027(11) -0.0030(12) -0.0138(13)
C7 0.0339(13) 0.0817(19) 0.0391(13) 0.0062(13) -0.0057(10) 0.0027(14)
C8 0.0279(10) 0.0477(13) 0.0604(16) -0.0049(10) -0.0010(10) -0.0136(12)
C9 0.0338(12) 0.0459(13) 0.0419(13) -0.0004(10) 0.0034(10) -0.0075(11)
C10 0.0368(11) 0.0295(10) 0.0709(17) -0.0033(9) 0.0130(12) -0.0028(12)
O1 0.0309(7) 0.0259(7) 0.0802(13) -0.0035(6) 0.0087(9) 0.0026(9)
O2 0.0367(7) 0.0188(6) 0.0654(11) 0.0011(6) 0.0051(8) 0.0038(8)
O3 0.0374(8) 0.0208(6) 0.0604(11) 0.0016(6) 0.0103(7) -0.0015(7)
O4 0.0305(8) 0.0258(7) 0.0671(11) 0.0008(6) 0.0107(7) 0.0088(7)
C11 0.0332(10) 0.0224(9) 0.0338(11) -0.0009(7) 0.0011(9) 0.0004(9)
C12 0.0297(9) 0.0231(8) 0.0443(12) -0.0037(8) 0.0045(9) 0.0019(9)
C13 0.0297(9) 0.0224(8) 0.0369(11) -0.0028(7) 0.0024(9) 0.0029(9)
C14 0.0283(9) 0.0201(8) 0.0365(10) 0.0003(7) -0.0024(9) 0.0033(9)

loop_
_atom_type_symbol
_atom_type_description
_atom_type_scat_dispersion_real
_atom_type_scat_dispersion_imag
_atom_type_scat_source
C C 0.0033 0.0016 'International Tables Vol C Tables 4.2.6.8 and 6.1.1.4'
H H 0.0000 0.0000 'International Tables Vol C Tables 4.2.6.8 and 6.1.1.4'
N N 0.0061 0.0033 'International Tables Vol C Tables 4.2.6.8 and 6.1.1.4'
O O 0.0106 0.0060 'International Tables Vol C Tables 4.2.6.8 and 6.1.1.4'

loop_
_geom_angle_atom_site_label_1
_geom_angle_atom_site_label_2
_geom_angle_atom_site_label_3
_geom_angle_site_symmetry_1
_geom_angle_site_symmetry_3
_geom_angle
_geom_angle_publ_flag
C1 N1 C10 . . 119.1(2) ?
C1 N1 C7 . . 118.8(2) ?
C10 N1 C7 . . 108.50(18) ?
C9 N2 C8 . . 112.35(16) ?
C9 N2 H21 . . 109.1(17) ?
C8 N2 H21 . . 108.3(17) ?
C9 N2 H22 . . 107.1(16) ?
C8 N2 H22 . . 109.1(17) ?
H21 N2 H22 . . 111(2) ?
C2 C1 C6 . . 117.3(2) ?
C2 C1 N1 . . 121.9(2) ?
C6 C1 N1 . . 120.7(2) ?
C3 C2 C1 . . 120.6(2) ?
C3 C2 H2 . . 119.7 ?
C1 C2 H2 . . 119.7 ?
C4 C3 C2 . . 121.7(3) ?
C4 C3 H3 . . 119.2 ?
C2 C3 H3 . . 119.2 ?
C3 C4 C5 . . 118.0(2) ?
C3 C4 H4 . . 121.0 ?
C5 C4 H4 . . 121.0 ?
C4 C5 C6 . . 121.6(3) ?
C4 C5 H5 . . 119.2 ?
C6 C5 H5 . . 119.2 ?
C5 C6 C1 . . 120.8(2) ?
C5 C6 H6 . . 119.6 ?
C1 C6 H6 . . 119.6 ?
N1 C7 C8 . . 111.8(2) ?
N1 C7 H7A . . 109.3 ?
C8 C7 H7A . . 109.3 ?
N1 C7 H7B . . 109.3 ?
C8 C7 H7B . . 109.3 ?
H7A C7 H7B . . 107.9 ?
N2 C8 C7 . . 109.53(19) ?
N2 C8 H8A . . 109.8 ?
C7 C8 H8A . . 109.8 ?
N2 C8 H8B . . 109.8 ?
C7 C8 H8B . . 109.8 ?
H8A C8 H8B . . 108.2 ?
N2 C9 C10 . . 109.9(2) ?
N2 C9 H9A . . 109.7 ?
C10 C9 H9A . . 109.7 ?
N2 C9 H9B . . 109.7 ?
C10 C9 H9B . . 109.7 ?
H9A C9 H9B . . 108.2 ?
N1 C10 C9 . . 111.91(17) ?
N1 C10 H10A . . 109.2 ?
C9 C10 H10A . . 109.2 ?
N1 C10 H10B . . 109.2 ?
C9 C10 H10B . . 109.2 ?
H10A C10 H10B . . 107.9 ?
C11 O2 H2O . . 111.3(14) ?
O1 C11 O2 . . 125.17(17) ?
O1 C11 C12 . . 120.99(17) ?
O2 C11 C12 . . 113.83(16) ?
C13 C12 C11 . . 122.85(17) ?
C13 C12 H12 . . 118.6 ?
C11 C12 H12 . . 118.6 ?
C12 C13 C14 . . 123.57(17) ?
C12 C13 H13 . . 118.2 ?
C14 C13 H13 . . 118.2 ?
O4 C14 O3 . . 124.92(16) ?
O4 C14 C13 . . 120.10(17) ?
O3 C14 C13 . . 114.97(16) ?

loop_
_geom_bond_atom_site_label_1
_geom_bond_atom_site_label_2
_geom_bond_site_symmetry_2
_geom_bond_distance
_geom_bond_publ_flag
N1 C1 . 1.411(3) ?
N1 C10 . 1.455(3) ?
N1 C7 . 1.459(3) ?
N2 C9 . 1.485(3) ?
N2 C8 . 1.487(3) ?
N2 H21 . 0.87(2) ?
N2 H22 . 0.89(2) ?
C1 C2 . 1.388(3) ?
C1 C6 . 1.388(3) ?
C2 C3 . 1.382(3) ?
C2 H2 . 0.9300 ?
C3 C4 . 1.361(4) ?
C3 H3 . 0.9300 ?
C4 C5 . 1.368(4) ?
C4 H4 . 0.9300 ?
C5 C6 . 1.375(4) ?
C5 H5 . 0.9300 ?
C6 H6 . 0.9300 ?
C7 C8 . 1.505(4) ?
C7 H7A . 0.9700 ?
C7 H7B . 0.9700 ?
C8 H8A . 0.9700 ?
C8 H8B . 0.9700 ?
C9 C10 . 1.504(3) ?
C9 H9A . 0.9700 ?
C9 H9B . 0.9700 ?
C10 H10A . 0.9700 ?
C10 H10B . 0.9700 ?
O1 C11 . 1.223(2) ?
O2 C11 . 1.286(2) ?
O2 H2O . 0.921(19) ?
O3 C14 . 1.273(2) ?
O4 C14 . 1.234(2) ?
C11 C12 . 1.485(2) ?
C12 C13 . 1.306(3) ?
C12 H12 . 0.9300 ?
C13 C14 . 1.490(2) ?
C13 H13 . 0.9300 ?

loop_
_geom_hbond_atom_site_label_D
_geom_hbond_atom_site_label_H
_geom_hbond_atom_site_label_A
_geom_hbond_site_symmetry_A
_geom_hbond_distance_DH
_geom_hbond_distance_HA
_geom_hbond_distance_DA
_geom_hbond_angle_DHA
_geom_hbond_publ_flag
N2 H21 O4 . 0.87(2) 1.88(2) 2.741(2) 168(2) yes
N2 H22 O1 3_545 0.89(2) 1.89(2) 2.775(2) 172(2) yes
C7 H7A O2 1_546 0.97 2.51 3.317(3) 140.5 yes
C8 H8B O3 3 0.97 2.55 3.203(3) 124.4 yes
C9 H9A O2 1_545 0.97 2.66 3.318(3) 125.6 yes
O2 H2O O3 1_565 0.921(19) 1.543(19) 2.4610(18) 174(2) yes

loop_
_geom_torsion_atom_site_label_1
_geom_torsion_atom_site_label_2
_geom_torsion_atom_site_label_3
_geom_torsion_atom_site_label_4
_geom_torsion_site_symmetry_1
_geom_torsion_site_symmetry_2
_geom_torsion_site_symmetry_3
_geom_torsion_site_symmetry_4
_geom_torsion
_geom_torsion_publ_flag
C10 N1 C1 C2 . . . . 18.6(3) ?
C7 N1 C1 C2 . . . . 154.6(2) ?
C10 N1 C1 C6 . . . . -165.3(2) ?
C7 N1 C1 C6 . . . . -29.3(3) ?
C6 C1 C2 C3 . . . . -0.4(4) ?
N1 C1 C2 C3 . . . . 175.8(2) ?
C1 C2 C3 C4 . . . . 0.5(4) ?
C2 C3 C4 C5 . . . . -0.5(4) ?
C3 C4 C5 C6 . . . . 0.4(5) ?
C4 C5 C6 C1 . . . . -0.3(5) ?
C2 C1 C6 C5 . . . . 0.3(4) ?
N1 C1 C6 C5 . . . . -176.0(3) ?
C1 N1 C7 C8 . . . . -79.5(3) ?
C10 N1 C7 C8 . . . . 60.7(3) ?
C9 N2 C8 C7 . . . . 53.1(3) ?
N1 C7 C8 N2 . . . . -57.3(3) ?
C8 N2 C9 C10 . . . . -52.9(2) ?
C1 N1 C10 C9 . . . . 79.8(2) ?
C7 N1 C10 C9 . . . . -60.2(3) ?
N2 C9 C10 N1 . . . . 56.7(2) ?
O1 C11 C12 C13 . . . . -10.5(4) ?
O2 C11 C12 C13 . . . . 168.7(2) ?
C11 C12 C13 C14 . . . . -179.4(2) ?
C12 C13 C14 O4 . . . . -9.5(3) ?
C12 C13 C14 O3 . . . . 170.9(2) ?
